data_4133725
loop_
_publ_author_name
'Barnett, Brandon R.'
'Parker, Surya T.'
'Paley, Maria V.'
'Gonzalez, Miguel I.'
'Biggins, Naomi'
'Oktawiec, Julia'
'Long, Jeffrey R.'

_publ_section_title
;
 Thermodynamic Separation of 1-Butene from 2-Butene in Metal-Organic
 Frameworks with Open Metal Sites.
;
_journal_issue 45
_journal_name_full 'Journal of the American Chemical Society'
_journal_page_first 18325
_journal_page_last 18333
_journal_paper_doi 10.1021/jacs.9b09942
_journal_volume 141
_journal_year 2019
_chemical_formula_moiety '0.11(C72 H18 Co18 O54), 1.6(C4 H8)'
_chemical_formula_sum 'C14.31 H14.61 Co2 O6'
_chemical_formula_weight 400.41
_chemical_name_common Co2(dobdc)(cis-2-butene)1.6
_space_group_crystal_system trigonal
_space_group_IT_number 148
_space_group_name_Hall '-R 3'
_space_group_name_H-M_alt 'R -3 :H'
_atom_sites_solution_hydrogens geom
_atom_sites_solution_primary dual
_atom_sites_solution_secondary difmap
_audit_creation_date 2019-08-04
_audit_creation_method
;
Olex2 1.2
(compiled May 18 2018 14:05:52 for OlexSys, GUI svn.r5506)
;
_cell_angle_alpha 90
_cell_angle_beta 90
_cell_angle_gamma 120
_cell_formula_units_Z 9
_cell_length_a 25.892(4)
_cell_length_b 25.892(4)
_cell_length_c 6.8480(14)
_cell_measurement_reflns_used 9858
_cell_measurement_temperature 100(2)
_cell_measurement_theta_max 33.13
_cell_measurement_theta_min 3.20
_cell_volume 3975.8(12)
_computing_cell_refinement 'SAINT V8.38A (Bruker-AXS, Madison WI, 2016)'
_computing_data_collection 'BRUKER APEX3'
_computing_data_reduction 'SAINT V8.38A (Bruker-AXS, Madison WI, 2016)'
_computing_molecular_graphics 'Olex2 (Dolomanov et al., 2009)'
_computing_publication_material 'Olex2 (Dolomanov et al., 2009)'
_computing_structure_refinement 'ShelXL (Sheldrick, 2015)'
_computing_structure_solution 'SHELXT (Sheldrick, 2015)'
_diffrn_ambient_temperature 100
_diffrn_detector_area_resol_mean 7.39
_diffrn_measured_fraction_theta_full 0.998
_diffrn_measured_fraction_theta_max 0.997
_diffrn_measurement_device_type 'Bruker D8 with PHOTON II detector'
_diffrn_measurement_method '\f and \w shutterless scans'
_diffrn_radiation_monochromator 'silicon 111'
_diffrn_radiation_type synchrotron
_diffrn_radiation_wavelength 0.7288
_diffrn_reflns_av_R_equivalents 0.0923
_diffrn_reflns_av_unetI/netI 0.0422
_diffrn_reflns_Laue_measured_fraction_full 0.998
_diffrn_reflns_Laue_measured_fraction_max 0.997
_diffrn_reflns_limit_h_max 19
_diffrn_reflns_limit_h_min -39
_diffrn_reflns_limit_k_max 39
_diffrn_reflns_limit_k_min 0
_diffrn_reflns_limit_l_max 10
_diffrn_reflns_limit_l_min 0
_diffrn_reflns_number 67234
_diffrn_reflns_point_group_measured_fraction_full 0.998
_diffrn_reflns_point_group_measured_fraction_max 0.997
_diffrn_reflns_theta_full 25.930
_diffrn_reflns_theta_max 34.097
_diffrn_reflns_theta_min 3.190
_diffrn_source
;
Advanced Light Source, station 12.2.1
;
_diffrn_standards_number 0
_exptl_absorpt_coefficient_mu 2.023
_exptl_absorpt_correction_T_max 0.920
_exptl_absorpt_correction_T_min 0.796
_exptl_absorpt_correction_type multi-scan
_exptl_absorpt_process_details
;
 TWINABS-2012/1 (Bruker,2012) was used for absorption correction.

Final HKLF 4 output contains 67234 reflections, Rint = 0.0923
 (34576 with I > 3sig(I), Rint = 0.0739)
;
_exptl_crystal_colour violet
_exptl_crystal_density_diffrn 1.505
_exptl_crystal_density_method 'not measured'
_exptl_crystal_description needle
_exptl_crystal_F_000 1822
_exptl_crystal_size_max 0.112
_exptl_crystal_size_mid 0.07
_exptl_crystal_size_min 0.042
_refine_diff_density_max 0.835
_refine_diff_density_min -0.801
_refine_diff_density_rms 0.128
_refine_ls_extinction_method none
_refine_ls_goodness_of_fit_ref 1.051
_refine_ls_hydrogen_treatment constr
_refine_ls_matrix_type full
_refine_ls_number_parameters 113
_refine_ls_number_reflns 3355
_refine_ls_number_restraints 0
_refine_ls_restrained_S_all 1.051
_refine_ls_R_factor_all 0.0671
_refine_ls_R_factor_gt 0.0504
_refine_ls_shift/su_max 0.001
_refine_ls_shift/su_mean 0.000
_refine_ls_structure_factor_coef Fsqd
_refine_ls_weighting_details 'w=1/[\s^2^(Fo^2^)+(0.0447P)^2^+14.6271P] where P=(Fo^2^+2Fc^2^)/3'
_refine_ls_weighting_scheme calc
_refine_ls_wR_factor_gt 0.1096
_refine_ls_wR_factor_ref 0.1181
_reflns_Friedel_coverage 0.000
_reflns_number_gt 2739
_reflns_number_total 3355
_reflns_threshold_expression 'I > 2\s(I)'
_cod_data_source_file ja9b09942_si_001.cif
_cod_data_source_block Co2dobdc_cis-2-butene_1.60
_cod_original_cell_volume 3976.0(14)
_cod_original_sg_symbol_H-M 'R -3'
_cod_database_code 4133725
_shelx_shelxl_version_number 2016/6
_shelx_space_group_comment
;
The symmetry employed for this shelxl refinement is uniquely defined
by the following loop, which should always be used as a source of
symmetry information in preference to the above space-group names.
They are only intended as comments.
;
_shelx_estimated_absorpt_t_max 0.920
_shelx_estimated_absorpt_t_min 0.805
_olex2_refinement_description
;
1. Twinned data refinement
 Scales: 0.5407(16)
 0.4593(16)
2. Fixed Uiso
 At 1.2 times of:
  All C(H) groups
 At 1.5 times of:
  All C(H,H,H) groups
3. Others
 Sof(C6)=Sof(H6)=Sof(C7)=Sof(H7)=Sof(C5)=Sof(H5A)=Sof(H5B)=Sof(H5C)=Sof(C8)=
 Sof(H8A)=Sof(H8B)=Sof(H8C)=FVAR(1)
4.a Aromatic/amide H refined with riding coordinates:
 C2(H2), C6(H6), C7(H7)
4.b Idealised Me refined as rotating group:
 C5(H5A,H5B,H5C), C8(H8A,H8B,H8C)
;
_olex2_submission_special_instructions 'No special instructions were received'

loop_
_space_group_symop_operation_xyz
'x, y, z'
'-y, x-y, z'
'-x+y, -x, z'
'x+2/3, y+1/3, z+1/3'
'-y+2/3, x-y+1/3, z+1/3'
'-x+y+2/3, -x+1/3, z+1/3'
'x+1/3, y+2/3, z+2/3'
'-y+1/3, x-y+2/3, z+2/3'
'-x+y+1/3, -x+2/3, z+2/3'
'-x, -y, -z'
'y, -x+y, -z'
'x-y, x, -z'
'-x+2/3, -y+1/3, -z+1/3'
'y+2/3, -x+y+1/3, -z+1/3'
'x-y+2/3, x+1/3, -z+1/3'
'-x+1/3, -y+2/3, -z+2/3'
'y+1/3, -x+y+2/3, -z+2/3'
'x-y+1/3, x+2/3, -z+2/3'

loop_
_atom_site_label
_atom_site_type_symbol
_atom_site_fract_x
_atom_site_fract_y
_atom_site_fract_z
_atom_site_U_iso_or_equiv
_atom_site_adp_type
_atom_site_occupancy
_atom_site_site_symmetry_order
_atom_site_calc_flag
_atom_site_refinement_flags_posn
_atom_site_refinement_flags_occupancy
_atom_site_disorder_assembly
_atom_site_disorder_group
Co1 Co 0.94965(2) 0.63370(2) 0.52452(5) 0.01871(10) Uani 1 1 d . . . .
O2 O 0.70359(9) 0.67357(9) 0.3585(3) 0.0207(4) Uani 1 1 d . . . .
O1 O 0.93953(9) 0.68710(9) 0.3330(2) 0.0203(4) Uani 1 1 d . . . .
O3 O 0.77000(9) 0.69793(10) 0.5951(3) 0.0230(4) Uani 1 1 d . . . .
C4 C 0.75289(12) 0.68147(13) 0.4229(4) 0.0196(5) Uani 1 1 d . . . .
C1 C 0.88826(13) 0.67662(13) 0.2474(3) 0.0194(5) Uani 1 1 d . . . .
C3 C 0.79228(13) 0.67209(13) 0.2869(4) 0.0205(5) Uani 1 1 d . . . .
C2 C 0.84638(13) 0.68150(13) 0.3602(3) 0.0209(5) Uani 1 1 d . . . .
H2 H 0.855109 0.691787 0.494120 0.025 Uiso 1 1 calc R . . .
C6 C 0.8551(2) 0.5331(2) 0.3169(10) 0.0524(15) Uani 0.801(8) 1 d . P A 1
H6 H 0.856617 0.568725 0.274003 0.063 Uiso 0.801(8) 1 calc R P A 1
C7 C 0.8422(3) 0.5198(4) 0.4989(12) 0.081(3) Uani 0.801(8) 1 d . P A 1
H7 H 0.833965 0.545579 0.574494 0.097 Uiso 0.801(8) 1 calc R P A 1
C5 C 0.8675(3) 0.5003(4) 0.1691(9) 0.075(2) Uani 0.801(8) 1 d . P A 1
H5A H 0.899016 0.528527 0.081877 0.112 Uiso 0.801(8) 1 calc GR P A 1
H5B H 0.831269 0.475448 0.093234 0.112 Uiso 0.801(8) 1 calc GR P A 1
H5C H 0.880570 0.474893 0.232768 0.112 Uiso 0.801(8) 1 calc GR P A 1
C8 C 0.8391(3) 0.4663(5) 0.6028(10) 0.106(4) Uani 0.801(8) 1 d . P A 1
H8A H 0.853968 0.446559 0.515701 0.159 Uiso 0.801(8) 1 calc GR P A 1
H8B H 0.797691 0.438120 0.638611 0.159 Uiso 0.801(8) 1 calc GR P A 1
H8C H 0.863736 0.479729 0.721008 0.159 Uiso 0.801(8) 1 calc GR P A 1

loop_
_atom_site_aniso_label
_atom_site_aniso_U_11
_atom_site_aniso_U_22
_atom_site_aniso_U_33
_atom_site_aniso_U_23
_atom_site_aniso_U_13
_atom_site_aniso_U_12
Co1 0.02294(19) 0.0268(2) 0.00800(13) 0.00041(13) 0.00053(12) 0.01360(16)
O2 0.0243(9) 0.0295(10) 0.0099(7) -0.0019(7) -0.0002(7) 0.0147(8)
O1 0.0243(10) 0.0291(10) 0.0098(7) -0.0006(7) -0.0016(6) 0.0151(8)
O3 0.0290(10) 0.0364(11) 0.0086(7) -0.0019(7) -0.0013(7) 0.0201(9)
C4 0.0240(13) 0.0262(13) 0.0107(10) -0.0003(9) 0.0000(9) 0.0140(11)
C1 0.0261(13) 0.0260(13) 0.0102(9) -0.0003(9) -0.0015(9) 0.0161(11)
C3 0.0261(13) 0.0277(13) 0.0103(10) -0.0007(9) -0.0007(9) 0.0154(11)
C2 0.0301(14) 0.0287(13) 0.0079(9) 0.0000(9) 0.0003(9) 0.0177(12)
C6 0.040(3) 0.032(2) 0.081(4) 0.004(3) -0.018(3) 0.015(2)
C7 0.038(3) 0.109(6) 0.102(6) -0.079(5) -0.030(3) 0.041(4)
C5 0.042(3) 0.093(5) 0.051(3) -0.017(3) -0.001(3) 0.005(3)
C8 0.054(4) 0.172(10) 0.043(3) 0.043(5) 0.001(3) 0.020(5)

loop_
_atom_type_symbol
_atom_type_description
_atom_type_scat_dispersion_real
_atom_type_scat_dispersion_imag
_atom_type_scat_source
C C 0.0034 0.0017 'ANOMDisVal Program in PLATON Spek, A. L. J. Appl. Crystallogr. 2003, 36, 7-13'
H H 0.0000 0.0000 'ANOMDisVal Program in PLATON Spek, A. L. J. Appl. Crystallogr. 2003, 36, 7-13'
Co Co 0.3514 1.0223 'ANOMDisVal Program in PLATON Spek, A. L. J. Appl. Crystallogr. 2003, 36, 7-13'
O O 0.0115 0.0064 'ANOMDisVal Program in PLATON Spek, A. L. J. Appl. Crystallogr. 2003, 36, 7-13'

loop_
_geom_angle_atom_site_label_1
_geom_angle_atom_site_label_2
_geom_angle_atom_site_label_3
_geom_angle
_geom_angle_site_symmetry_1
_geom_angle_site_symmetry_3
O2 Co1 O2 81.93(2) 17 12_656
O1 Co1 O2 93.97(8) . 12_656
O1 Co1 O2 83.03(7) 5_655 17
O1 Co1 O2 80.07(8) 5_655 12_656
O1 Co1 O2 81.11(8) . 17
O1 Co1 O1 163.71(8) 5_655 .
O1 Co1 O3 97.68(8) . 13_666
O1 Co1 O3 97.98(8) 5_655 13_666
O3 Co1 O2 95.46(8) 13_666 12_656
O3 Co1 O2 177.02(9) 13_666 17
Co1 O2 Co1 92.55(8) 18_545 11_566
C4 O2 Co1 134.80(17) . 11_566
C4 O2 Co1 129.32(17) . 18_545
Co1 O1 Co1 97.42(8) 9_664 .
C1 O1 Co1 126.67(17) . .
C1 O1 Co1 124.32(15) . 9_664
C4 O3 Co1 123.96(18) . 13_666
O2 C4 C3 118.2(2) . .
O3 C4 O2 122.5(2) . .
O3 C4 C3 119.2(2) . .
O1 C1 C3 124.1(2) . 13_665
O1 C1 C2 118.4(2) . .
C2 C1 C3 117.6(2) . 13_665
C1 C3 C4 123.5(2) 13_665 .
C2 C3 C4 117.3(2) . .
C2 C3 C1 119.2(2) . 13_665
C1 C2 C3 123.2(2) . .
C1 C2 H2 118.4 . .
C3 C2 H2 118.4 . .
C7 C6 H6 115.9 . .
C7 C6 C5 128.2(6) . .
C5 C6 H6 115.9 . .
C6 C7 H7 117.2 . .
C6 C7 C8 125.6(6) . .
C8 C7 H7 117.2 . .
C6 C5 H5A 109.5 . .
C6 C5 H5B 109.5 . .
C6 C5 H5C 109.5 . .
H5A C5 H5B 109.5 . .
H5A C5 H5C 109.5 . .
H5B C5 H5C 109.5 . .
C7 C8 H8A 109.5 . .
C7 C8 H8B 109.5 . .
C7 C8 H8C 109.5 . .
H8A C8 H8B 109.5 . .
H8A C8 H8C 109.5 . .
H8B C8 H8C 109.5 . .

loop_
_geom_bond_atom_site_label_1
_geom_bond_atom_site_label_2
_geom_bond_distance
_geom_bond_site_symmetry_2
Co1 O2 2.117(2) 12_656
Co1 O2 2.0702(19) 17
Co1 O1 2.0111(19) 5_655
Co1 O1 2.0157(19) .
Co1 O3 2.0216(19) 13_666
O2 C4 1.267(3) .
O1 C1 1.349(3) .
O3 C4 1.257(3) .
C4 C3 1.488(4) .
C1 C3 1.428(3) 13_665
C1 C2 1.388(4) .
C3 C2 1.390(4) .
C2 H2 0.9500 .
C6 H6 0.9500 .
C6 C7 1.292(10) .
C6 C5 1.456(9) .
C7 H7 0.9500 .
C7 C8 1.524(12) .
C5 H5A 0.9800 .
C5 H5B 0.9800 .
C5 H5C 0.9800 .
C8 H8A 0.9800 .
C8 H8B 0.9800 .
C8 H8C 0.9800 .

loop_
_twin_individual_id
_twin_individual_mass_fraction_refined
1 0.5407(16)
2 0.4593(16)
